data_2208065
loop_
_publ_author_name
'Bream, Richard'
'Watkin, David'
'Cowley, Andrew'

_publ_section_title
;
 <i>trans</i>-1,2-Dimethylcyclohexane
;
_journal_coeditor_code FL6215
_journal_issue 2
_journal_name_full 'Acta Crystallographica Section E'
_journal_page_first o785
_journal_page_last o787
_journal_paper_doi 10.1107/S1600536806002741
_journal_volume 62
_journal_year 2006
_chemical_formula_iupac 'C8 H16'
_chemical_formula_moiety 'C8 H16'
_chemical_formula_sum 'C8 H16'
_chemical_formula_weight 112.22
_chemical_melting_point 184.994
_chemical_name_systematic trans-1,2-dimethyl-cyclohexane
_space_group_IT_number 14
_symmetry_cell_setting monoclinic
_symmetry_space_group_name_Hall '-P 2yn'
_symmetry_space_group_name_H-M 'P 1 21/n 1'
_atom_sites_solution_hydrogens geom
_atom_sites_solution_primary direct
_audit_creation_method CRYSTALS_ver_12.82
_cell_angle_alpha 90
_cell_angle_beta 92.378(4)
_cell_angle_gamma 90
_cell_formula_units_Z 4
_cell_length_a 5.3403(4)
_cell_length_b 19.4410(15)
_cell_length_c 7.4446(7)
_cell_measurement_reflns_used 1440
_cell_measurement_temperature 150
_cell_measurement_theta_max 27
_cell_measurement_theta_min 5
_cell_volume 772.24(11)
_computing_cell_refinement DENZO/SCALEPACK
_computing_data_collection 'COLLECT (Nonius, 2001)'
_computing_data_reduction 'DENZO/SCALEPACK (Otwinowski & Minor, 1997)'
_computing_molecular_graphics 'CAMERON (Watkin <i>et al.</i>,  1996)'
_computing_publication_material CRYSTALS
_computing_structure_refinement 'CRYSTALS (Betteridge <i>et al.</i>,  2003)'
_computing_structure_solution 'SIR92 (Altomare <i>et al.</i>,  1994)'
_diffrn_ambient_temperature 150
_diffrn_measured_fraction_theta_full 0.975
_diffrn_measured_fraction_theta_max 0.961
_diffrn_measurement_device_type 'Nonius KappaCCD'
_diffrn_measurement_method \w
_diffrn_radiation_monochromator graphite
_diffrn_radiation_type 'Mo K\a'
_diffrn_radiation_wavelength 0.71073
_diffrn_reflns_av_R_equivalents 0.039
_diffrn_reflns_limit_h_max 6
_diffrn_reflns_limit_h_min -6
_diffrn_reflns_limit_k_max 22
_diffrn_reflns_limit_k_min -25
_diffrn_reflns_limit_l_max 9
_diffrn_reflns_limit_l_min -9
_diffrn_reflns_number 2938
_diffrn_reflns_theta_full 25.194
_diffrn_reflns_theta_max 27.385
_diffrn_reflns_theta_min 5.233
_diffrn_standards_number 0
_exptl_absorpt_coefficient_mu 0.053
_exptl_absorpt_correction_T_max 0.97
_exptl_absorpt_correction_T_min 0.86
_exptl_absorpt_correction_type multi-scan
_exptl_absorpt_process_details '(DENZO/SCALEPACK; Otwinowski & Minor, 1997)'
_exptl_crystal_colour colourless
_exptl_crystal_density_diffrn 0.965
_exptl_crystal_description cylinder
_exptl_crystal_F_000 256
_exptl_crystal_size_max 1.00
_exptl_crystal_size_rad 0.20
_refine_diff_density_max 0.23
_refine_diff_density_min -0.20
_refine_ls_extinction_method none
_refine_ls_goodness_of_fit_ref 1.0063
_refine_ls_hydrogen_treatment constr
_refine_ls_matrix_type full
_refine_ls_number_parameters 73
_refine_ls_number_reflns 1677
_refine_ls_number_restraints 0
_refine_ls_R_factor_all 0.0828
_refine_ls_R_factor_gt 0.0828
_refine_ls_shift/su_max 0.003695
_refine_ls_structure_factor_coef Fsqd
_refine_ls_weighting_details 'w = 1/[\s^2^(F^2^) + (0.05P)^2^ + 0.29P] where P = [max(Fo^2^,0) + 2Fc^2^]/3'
_refine_ls_weighting_scheme calc
_refine_ls_wR_factor_all 0.1487
_refine_ls_wR_factor_gt 0.1487
_refine_ls_wR_factor_ref 0.1487
_reflns_number_gt 1677
_reflns_number_total 1679
_reflns_threshold_expression I>-3\s(I)
_cod_data_source_file fl6215.cif
_cod_data_source_block I
_cod_original_sg_symbol_H-M 'P 21/n'
_cod_database_code 2208065
_cod_database_fobs_code 2208065

loop_
_symmetry_equiv_pos_as_xyz
x,y,z
-x,-y,-z
-x+1/2,y+1/2,-z+1/2
x+1/2,-y+1/2,z+1/2

loop_
_atom_site_label
_atom_site_fract_x
_atom_site_fract_y
_atom_site_fract_z
_atom_site_U_iso_or_equiv
_atom_site_adp_type
_atom_site_occupancy
_atom_site_type_symbol
C1 0.7205(3) 0.10079(7) 0.29818(19) 0.0409 Uani 1.0000 C
C2 0.4530(3) 0.12850(7) 0.27380(19) 0.0393 Uani 1.0000 C
C3 0.4130(3) 0.18962(8) 0.39864(19) 0.0422 Uani 1.0000 C
C4 0.4752(3) 0.17273(8) 0.5957(2) 0.0445 Uani 1.0000 C
C5 0.7418(3) 0.14581(8) 0.6199(2) 0.0451 Uani 1.0000 C
C6 0.7843(3) 0.08472(8) 0.4962(2) 0.0431 Uani 1.0000 C
C7 0.3833(4) 0.14810(9) 0.0788(2) 0.0508 Uani 1.0000 C
C8 0.7683(4) 0.03765(9) 0.1821(2) 0.0532 Uani 1.0000 C
H11 0.8373 0.1384 0.2618 0.0482 Uiso 1.0000 H
H21 0.3394 0.0905 0.3103 0.0464 Uiso 1.0000 H
H31 0.5218 0.2279 0.3634 0.0510 Uiso 1.0000 H
H32 0.2359 0.2055 0.3837 0.0504 Uiso 1.0000 H
H41 0.4519 0.2148 0.6686 0.0539 Uiso 1.0000 H
H42 0.3575 0.1364 0.6321 0.0538 Uiso 1.0000 H
H51 0.7789 0.1322 0.7491 0.0538 Uiso 1.0000 H
H52 0.8556 0.1841 0.5909 0.0538 Uiso 1.0000 H
H61 0.9627 0.0704 0.5102 0.0513 Uiso 1.0000 H
H62 0.6790 0.0465 0.5304 0.0527 Uiso 1.0000 H
H71 0.2144 0.1700 0.0727 0.0746 Uiso 1.0000 H
H72 0.5042 0.1815 0.0397 0.0756 Uiso 1.0000 H
H73 0.3827 0.1069 0.0005 0.0756 Uiso 1.0000 H
H81 0.9407 0.0204 0.2094 0.0792 Uiso 1.0000 H
H82 0.7535 0.0497 0.0548 0.0792 Uiso 1.0000 H
H83 0.6466 0.0027 0.2082 0.0802 Uiso 1.0000 H

loop_
_atom_site_aniso_label
_atom_site_aniso_U_11
_atom_site_aniso_U_22
_atom_site_aniso_U_33
_atom_site_aniso_U_12
_atom_site_aniso_U_13
_atom_site_aniso_U_23
C1 0.0482(9) 0.0385(8) 0.0364(8) -0.0018(6) 0.0068(7) -0.0021(6)
C2 0.0477(9) 0.0398(8) 0.0307(7) -0.0016(6) 0.0032(6) -0.0001(6)
C3 0.0481(9) 0.0435(8) 0.0353(8) 0.0038(7) 0.0043(6) -0.0003(6)
C4 0.0514(10) 0.0502(9) 0.0323(8) 0.0010(7) 0.0046(7) -0.0044(7)
C5 0.0514(10) 0.0507(9) 0.0331(8) -0.0014(7) 0.0013(6) -0.0031(7)
C6 0.0463(9) 0.0419(8) 0.0408(9) 0.0008(7) -0.0001(7) 0.0004(6)
C7 0.0678(11) 0.0524(9) 0.0320(8) 0.0048(8) 0.0011(7) 0.0008(7)
C8 0.0616(11) 0.0515(10) 0.0466(9) 0.0075(8) 0.0029(8) -0.0104(8)

loop_
_atom_type_symbol
_atom_type_scat_dispersion_real
_atom_type_scat_dispersion_imag
_atom_type_scat_source
C 0.0033 0.0016 'International Tables Vol C 4.2.6.8 and 6.1.1.4'
H 0.0000 0.0000 'International Tables Vol C 4.2.6.8 and 6.1.1.4'

loop_
_geom_angle_atom_site_label_1
_geom_angle_atom_site_label_2
_geom_angle_atom_site_label_3
_geom_angle
_geom_angle_publ_flag
C2 C1 C6 110.81(12) yes
C2 C1 C8 113.12(13) yes
C6 C1 C8 110.15(12) yes
C2 C1 H11 107.4 no
C6 C1 H11 107.0 no
C8 C1 H11 108.1 no
C1 C2 C3 110.76(12) yes
C1 C2 C7 112.87(12) yes
C3 C2 C7 110.38(12) yes
C1 C2 H21 106.3 no
C3 C2 H21 107.9 no
C7 C2 H21 108.4 no
C2 C3 C4 112.76(12) yes
C2 C3 H31 109.0 no
C4 C3 H31 108.1 no
C2 C3 H32 109.2 no
C4 C3 H32 109.9 no
H31 C3 H32 107.6 no
C3 C4 C5 110.67(12) yes
C3 C4 H41 108.7 no
C5 C4 H41 110.9 no
C3 C4 H42 107.5 no
C5 C4 H42 108.9 no
H41 C4 H42 110.1 no
C4 C5 C6 111.00(13) yes
C4 C5 H51 110.4 no
C6 C5 H51 110.1 no
C4 C5 H52 107.2 no
C6 C5 H52 110.2 no
H51 C5 H52 107.8 no
C1 C6 C5 112.93(12) yes
C1 C6 H61 109.4 no
C5 C6 H61 108.7 no
C1 C6 H62 107.5 no
C5 C6 H62 109.6 no
H61 C6 H62 108.7 no
C2 C7 H71 109.5 no
C2 C7 H72 108.2 no
H71 C7 H72 108.2 no
C2 C7 H73 110.6 no
H71 C7 H73 109.7 no
H72 C7 H73 110.5 no
C1 C8 H81 109.3 no
C1 C8 H82 110.3 no
H81 C8 H82 108.5 no
C1 C8 H83 108.8 no
H81 C8 H83 110.3 no
H82 C8 H83 109.7 no

loop_
_geom_bond_atom_site_label_1
_geom_bond_atom_site_label_2
_geom_bond_distance
_geom_bond_publ_flag
C1 C2 1.531(2) yes
C1 C6 1.531(2) yes
C1 C8 1.529(2) yes
C1 H11 1.005 no
C2 C3 1.529(2) yes
C2 C7 1.531(2) yes
C2 H21 1.001 no
C3 C4 1.526(2) yes
C3 H31 0.986 no
C3 H32 0.997 no
C4 C5 1.521(2) yes
C4 H41 0.992 no
C4 H42 0.990 no
C5 C6 1.526(2) yes
C5 H51 1.009 no
C5 H52 0.990 no
C6 H61 0.994 no
C6 H62 0.972 no
C7 H71 0.997 no
C7 H72 0.969 no
C7 H73 0.991 no
C8 H81 0.993 no
C8 H82 0.977 no
C8 H83 0.966 no

loop_
_cod_related_entry_id
_cod_related_entry_database
_cod_related_entry_code
1 ChemSpider 10936
